data_4120368
loop_
_publ_author_name
'Wenjun Zhang'
'Mitsuaki Suzuki'
'Yunpeng Xie'
'Lipiao Bao'
'Wenting Cai'
'Zdenek Slanina'
'Shigeru Nagase'
'Ming Xu'
'Takeshi Akasaka'
'Xing Lu'

_publ_contact_author_address
;School of Materials Science and Engineering
Huazhong University of Science and Technology
Wuhan, Hubei 430074, China
;
_publ_contact_author_email lux@hust.edu.cn
_publ_contact_author_fax +86-87559404
_publ_contact_author_name 'Xing LU'
_publ_contact_author_phone +86-87559404
_publ_section_title
;
 Molecular Structure and Chemical Property of a Divalent Metallofullerene
 Yb@C2(13)-C84
;
_journal_name_full 'Journal of the American Chemical Society'
_journal_page_first 12730
_journal_page_last 12735
_journal_paper_doi 10.1021/ja405223t
_journal_volume 135
_journal_year 2013
_chemical_formula_moiety 'Yb C82, Ni N4 C36 H44, 1.2(C S2), 0.8(C6 H6)'
_chemical_formula_sum 'C128 H48.8 N4 Ni S2.4 Yb'
_chemical_formula_weight 1951.20
_chemical_name_common 'Yb@C2(13)-C84/NiOEP/1.2carbon disulfide/0.8benzene'
_chemical_name_systematic
; 
 ? 
;
_space_group_IT_number 12
_symmetry_cell_setting monoclinic
_symmetry_space_group_name_Hall '-C 2y'
_symmetry_space_group_name_H-M 'C 1 2/m 1'
_atom_sites_solution_hydrogens geom
_atom_sites_solution_primary direct
_atom_sites_solution_secondary difmap
_audit_creation_method SHELXL-97
_cell_angle_alpha 90.00
_cell_angle_beta 96.340(2)
_cell_angle_gamma 90.00
_cell_formula_units_Z 4
_cell_length_a 25.2813(8)
_cell_length_b 15.0472(5)
_cell_length_c 20.1080(6)
_cell_measurement_reflns_used 9835
_cell_measurement_temperature 90
_cell_measurement_theta_max 28.98
_cell_measurement_theta_min 2.51
_cell_volume 7602.6(4)
_computing_cell_refinement 'Bruker SAINT'
_computing_data_collection 'Bruker APEX2'
_computing_data_reduction 'Bruker SAINT'
_computing_molecular_graphics 'Bruker SHELXTL'
_computing_publication_material 'Bruker SHELXTL'
_computing_structure_refinement 'SHELXL-97 (Sheldrick, 2008)'
_computing_structure_solution 'SHELXS-97 (Sheldrick, 2008)'
_diffrn_ambient_temperature 90
_diffrn_detector_area_resol_mean 8.333
_diffrn_measured_fraction_theta_full 0.969
_diffrn_measured_fraction_theta_max 0.969
_diffrn_measurement_device_type 'Bruker APEX-II CCD'
_diffrn_measurement_method '\f and \w scans'
_diffrn_radiation_monochromator graphite
_diffrn_radiation_source 'fine-focus sealed tube'
_diffrn_radiation_type MoK\a
_diffrn_radiation_wavelength 0.71073
_diffrn_reflns_av_R_equivalents 0.0292
_diffrn_reflns_av_sigmaI/netI 0.0258
_diffrn_reflns_limit_h_max 33
_diffrn_reflns_limit_h_min -33
_diffrn_reflns_limit_k_max 13
_diffrn_reflns_limit_k_min -20
_diffrn_reflns_limit_l_max 27
_diffrn_reflns_limit_l_min -27
_diffrn_reflns_number 36745
_diffrn_reflns_theta_full 29.36
_diffrn_reflns_theta_max 29.36
_diffrn_reflns_theta_min 1.02
_exptl_absorpt_coefficient_mu 1.606
_exptl_absorpt_correction_T_max 0.6531
_exptl_absorpt_correction_T_min 0.4947
_exptl_absorpt_correction_type empirical
_exptl_absorpt_process_details 'SADABS (Sheldrick 1996)'
_exptl_crystal_colour black
_exptl_crystal_density_diffrn 1.705
_exptl_crystal_description block
_exptl_crystal_F_000 3925
_exptl_crystal_size_max 0.51
_exptl_crystal_size_mid 0.31
_exptl_crystal_size_min 0.29
_refine_diff_density_max 2.152
_refine_diff_density_min -1.399
_refine_diff_density_rms 0.130
_refine_ls_extinction_method none
_refine_ls_goodness_of_fit_ref 1.074
_refine_ls_hydrogen_treatment constr
_refine_ls_matrix_type full
_refine_ls_number_parameters 1027
_refine_ls_number_reflns 10514
_refine_ls_number_restraints 782
_refine_ls_restrained_S_all 1.065
_refine_ls_R_factor_all 0.0903
_refine_ls_R_factor_gt 0.0784
_refine_ls_shift/su_max 0.001
_refine_ls_shift/su_mean 0.000
_refine_ls_structure_factor_coef Fsqd
_refine_ls_weighting_details 'calc w=1/[\s^2^(Fo^2^)+(0.1433P)^2^+33.9889P] where P=(Fo^2^+2Fc^2^)/3'
_refine_ls_weighting_scheme calc
_refine_ls_wR_factor_gt 0.2306
_refine_ls_wR_factor_ref 0.2438
_reflns_number_gt 8875
_reflns_number_total 10514
_reflns_threshold_expression >2sigma(I)
_cod_data_source_file ja405223t_si_003.cif
_cod_data_source_block ybc84
_cod_original_sg_symbol_H-M 'C 2/m'
_cod_original_formula_sum 'C128 H48.80 N4 Ni S2.40 Yb'
_cod_database_code 4120368

loop_
_symmetry_equiv_pos_as_xyz
'x, y, z'
'-x, y, -z'
'x+1/2, y+1/2, z'
'-x+1/2, y+1/2, -z'
'-x, -y, -z'
'x, -y, z'
'-x+1/2, -y+1/2, -z'
'x+1/2, -y+1/2, z'

loop_
_atom_site_label
_atom_site_type_symbol
_atom_site_fract_x
_atom_site_fract_y
_atom_site_fract_z
_atom_site_U_iso_or_equiv
_atom_site_adp_type
_atom_site_occupancy
_atom_site_symmetry_multiplicity
_atom_site_calc_flag
_atom_site_refinement_flags
_atom_site_disorder_assembly
_atom_site_disorder_group
Yb1 Yb 0.83631(3) 0.09635(4) 0.86241(3) 0.03831(19) Uani 0.27 1 d PU A -2
Yb2 Yb 0.84707(12) 0.09024(19) 0.7837(2) 0.0686(8) Uani 0.09 1 d PU . -3
Yb3 Yb 0.8741(6) 0.0350(9) 0.8476(7) 0.099(4) Uiso 0.03 1 d P B -4
Yb4 Yb 0.8542(4) -0.0943(7) 0.8330(7) 0.064(2) Uiso 0.03 1 d P C -6
Yb5 Yb 0.8012(8) 0.0875(13) 0.7430(9) 0.084(4) Uiso 0.02 1 d P D -7
Yb6 Yb 0.7961(10) 0.0781(16) 0.8820(12) 0.106(6) Uiso 0.02 1 d P E -5
Yb7 Yb 0.8310(4) 0.0715(6) 0.7483(5) 0.0335(16) Uiso 0.02 1 d P . 3
Yb8 Yb 0.7816(5) 0.0000 0.8982(6) 0.035(2) Uiso 0.01 1 d P B 4
Yb9 Yb 0.7575(6) 0.0000 0.8763(8) 0.046(3) Uiso 0.01 1 d P E 5
C1 C 0.7180(3) 0.1737(6) 0.6849(4) 0.0872(19) Uani 1 1 d DU F -1
C2 C 0.7483(4) 0.1351(6) 0.6363(4) 0.087(2) Uani 1 1 d DU F -1
C3 C 0.8046(5) 0.1484(10) 0.6381(7) 0.047(2) Uani 0.50 1 d PDU F -1
C4 C 0.8249(4) 0.2143(5) 0.6807(4) 0.0393(15) Uani 0.50 1 d PDU F -1
C5 C 0.7943(3) 0.2593(6) 0.7252(4) 0.0443(16) Uani 0.50 1 d PDU F -1
C6 C 0.7421(7) 0.2297(19) 0.7339(9) 0.057(3) Uani 0.50 1 d PDU F -1
C7 C 0.7252(4) 0.2312(7) 0.8008(6) 0.058(2) Uani 0.50 1 d PDU F -1
C8 C 0.6864(6) 0.1678(12) 0.8150(7) 0.061(3) Uani 0.50 1 d PDU F -1
C9 C 0.6632(4) 0.1048(8) 0.7655(6) 0.061(2) Uani 0.50 1 d PDU F -1
C10 C 0.6762(4) 0.1118(8) 0.6999(5) 0.057(2) Uani 0.50 1 d PDU F -1
C11 C 0.6761(5) 0.0410(9) 0.6523(6) 0.066(3) Uani 0.50 1 d PDU F -1
C12 C 0.7212(4) 0.0500(8) 0.6151(5) 0.065(2) Uani 0.50 1 d PDU F -1
C13 C 0.7519(4) -0.0160(7) 0.5990(4) 0.055(2) Uani 0.50 1 d PDU F -1
C14 C 0.8087(3) -0.0047(13) 0.6024(3) 0.0469(16) Uani 0.50 1 d PDU F -1
C15 C 0.8371(6) 0.0716(9) 0.6257(8) 0.045(2) Uani 0.50 1 d PDU F -1
C16 C 0.8880(4) 0.0627(7) 0.6625(4) 0.0392(16) Uani 0.50 1 d PDU F -1
C17 C 0.9104(3) 0.1296(6) 0.7095(4) 0.0405(15) Uani 0.50 1 d PDU F -1
C18 C 0.8801(4) 0.2071(7) 0.7130(4) 0.0396(17) Uani 0.50 1 d PDU F -1
C19 C 0.8846(3) 0.2583(6) 0.7732(4) 0.0447(16) Uani 0.50 1 d PDU F -1
C20 C 0.8312(4) 0.2904(7) 0.7810(4) 0.0480(17) Uani 0.50 1 d PDU F -1
C21 C 0.8144(4) 0.2949(7) 0.8413(5) 0.049(2) Uani 0.50 1 d PDU F -1
C22 C 0.7617(4) 0.2663(6) 0.8524(5) 0.0550(19) Uani 0.50 1 d PDU F -1
C23 C 0.7640(6) 0.2292(8) 0.9186(6) 0.058(2) Uani 0.50 1 d PDU F -1
C24 C 0.7296(5) 0.1691(8) 0.9359(5) 0.059(2) Uani 0.50 1 d PDU F -1
C25 C 0.6876(4) 0.1390(8) 0.8833(5) 0.064(2) Uani 0.50 1 d PDU F -1
C26 C 0.6725(4) 0.0518(8) 0.9049(6) 0.066(2) Uani 0.50 1 d PDU F -1
C27 C 0.6547(4) -0.0144(8) 0.8541(5) 0.070(2) Uani 0.50 1 d PDU F -1
C28 C 0.6458(3) 0.0134(9) 0.7851(5) 0.065(2) Uani 0.50 1 d PDU F -1
C29 C 0.6475(3) -0.0548(7) 0.7350(5) 0.0544(19) Uani 0.50 1 d PDU F -1
C30 C 0.6638(5) -0.0396(9) 0.6722(6) 0.065(3) Uani 0.50 1 d PDU F -1
C31 C 0.6951(4) -0.1161(7) 0.6532(5) 0.060(2) Uani 0.50 1 d PDU F -1
C32 C 0.7366(4) -0.1023(8) 0.6169(5) 0.056(2) Uani 0.50 1 d PDU F -1
C33 C 0.7868(5) -0.1509(9) 0.6357(7) 0.042(2) Uani 0.50 1 d PDU F -1
C34 C 0.8284(5) -0.0920(9) 0.6195(8) 0.043(2) Uani 0.50 1 d PDU F -1
C35 C 0.8762(4) -0.1041(7) 0.6526(5) 0.0467(19) Uani 0.50 1 d PDU F -1
C36 C 0.9089(3) -0.0250(5) 0.6730(4) 0.0402(18) Uani 0.50 1 d PDU F -1
C37 C 0.9424(3) -0.0530(6) 0.7311(4) 0.0422(16) Uani 0.50 1 d PDU F -1
C38 C 0.9629(2) 0.0118(8) 0.7810(4) 0.047(2) Uani 0.50 1 d PDU F -1
C39 C 0.9490(3) 0.1031(6) 0.7685(4) 0.0394(16) Uani 0.50 1 d PDU F -1
C40 C 0.9501(4) 0.1612(9) 0.8251(6) 0.042(2) Uani 0.50 1 d PDU F -1
C41 C 0.9175(4) 0.2362(7) 0.8272(5) 0.046(2) Uani 0.50 1 d PDU F -1
C42 C 0.8989(4) 0.2420(7) 0.8940(5) 0.045(2) Uani 0.50 1 d PDU F -1
C43 C 0.8488(5) 0.2714(7) 0.8993(5) 0.052(2) Uani 0.50 1 d PDU F -1
C44 C 0.8190(5) 0.2244(7) 0.9463(5) 0.053(2) Uani 0.50 1 d PDU F -1
C45 C 0.8397(5) 0.1496(7) 0.9842(5) 0.048(2) Uani 0.50 1 d PDU F -1
C46 C 0.8000(4) 0.0882(9) 1.0033(7) 0.054(2) Uani 0.50 1 d PDU F -1
C47 C 0.7460(4) 0.1015(8) 0.9816(5) 0.059(2) Uani 0.50 1 d PDU F -1
C48 C 0.7085(5) 0.0257(7) 0.9633(6) 0.065(3) Uani 0.50 1 d PDU F -1
C49 C 0.7283(5) -0.0623(9) 0.9772(5) 0.063(2) Uani 0.50 1 d PDU F -1
C50 C 0.7033(5) -0.1264(8) 0.9295(5) 0.064(2) Uani 0.50 1 d PDU F -1
C51 C 0.6654(4) -0.1011(8) 0.8711(6) 0.062(2) Uani 0.50 1 d PDU F -1
C52 C 0.6760(6) -0.1650(12) 0.8201(7) 0.055(3) Uani 0.50 1 d PDU F -1
C53 C 0.6657(4) -0.1444(7) 0.7544(5) 0.056(2) Uani 0.50 1 d PDU F -1
C54 C 0.6975(4) -0.1771(8) 0.7095(5) 0.060(2) Uani 0.50 1 d PDU F -1
C55 C 0.7465(6) -0.2268(16) 0.7272(7) 0.043(2) Uani 0.50 1 d PDU F -1
C56 C 0.7928(4) -0.2130(6) 0.6898(4) 0.0463(17) Uani 0.50 1 d PDU F -1
C57 C 0.8469(4) -0.2240(6) 0.7206(5) 0.0505(18) Uani 0.50 1 d PDU F -1
C58 C 0.8879(4) -0.1716(8) 0.7004(5) 0.051(2) Uani 0.50 1 d PDU F -1
C59 C 0.9329(4) -0.1378(7) 0.7490(5) 0.0482(18) Uani 0.50 1 d PDU F -1
C60 C 0.9359(5) -0.1705(10) 0.8160(7) 0.054(3) Uani 0.50 1 d PDU F -1
C61 C 0.9597(4) -0.1082(7) 0.8657(6) 0.050(2) Uani 0.50 1 d PDU F -1
C62 C 0.9748(3) -0.0188(6) 0.8451(4) 0.051(2) Uani 0.50 1 d PDU F -1
C63 C 0.9689(3) 0.0383(6) 0.9015(4) 0.0508(18) Uani 0.50 1 d PDU F -1
C64 C 0.9574(4) 0.1260(7) 0.8931(5) 0.048(2) Uani 0.50 1 d PDU F -1
C65 C 0.9237(4) 0.1685(7) 0.9315(5) 0.049(2) Uani 0.50 1 d PDU F -1
C66 C 0.8938(5) 0.1201(7) 0.9761(5) 0.050(2) Uani 0.50 1 d PDU F -1
C67 C 0.9087(4) 0.0281(6) 0.9877(4) 0.0501(19) Uani 0.50 1 d PDU F -1
C68 C 0.8692(4) -0.0289(6) 1.0098(4) 0.052(2) Uani 0.50 1 d PDU F -1
C69 C 0.8167(3) -0.0035(12) 1.0178(3) 0.0538(16) Uani 0.50 1 d PDU F -1
C70 C 0.7809(5) -0.0736(9) 1.0055(6) 0.060(2) Uani 0.50 1 d PDU F -1
C71 C 0.8121(5) -0.1502(8) 0.9869(5) 0.054(2) Uani 0.50 1 d PDU F -1
C72 C 0.7898(5) -0.2123(7) 0.9376(5) 0.052(2) Uani 0.50 1 d PDU F -1
C73 C 0.7345(5) -0.1996(8) 0.9104(6) 0.055(2) Uani 0.50 1 d PDU F -1
C74 C 0.7198(4) -0.2226(6) 0.8427(5) 0.0472(17) Uani 0.50 1 d PDU F -1
C75 C 0.7546(4) -0.2502(6) 0.7976(4) 0.0469(17) Uani 0.50 1 d PDU F -1
C76 C 0.8082(4) -0.2667(7) 0.8234(6) 0.052(2) Uani 0.50 1 d PDU F -1
C77 C 0.8542(4) -0.2553(6) 0.7901(5) 0.0493(18) Uani 0.50 1 d PDU F -1
C78 C 0.8974(4) -0.2305(8) 0.8353(6) 0.054(2) Uani 0.50 1 d PDU F -1
C79 C 0.8802(4) -0.2267(8) 0.9026(5) 0.050(2) Uani 0.50 1 d PDU F -1
C80 C 0.9017(5) -0.1599(8) 0.9485(5) 0.052(2) Uani 0.50 1 d PDU F -1
C81 C 0.9421(4) -0.1019(7) 0.9308(5) 0.0529(19) Uani 0.50 1 d PDU F -1
C82 C 0.9462(3) -0.0133(10) 0.9524(4) 0.052(2) Uani 0.50 1 d PDU F -1
C83 C 0.8672(5) -0.1232(8) 0.9901(5) 0.055(3) Uani 0.50 1 d PD F -1
C84 C 0.8242(4) -0.2500(7) 0.8965(5) 0.050(2) Uani 0.50 1 d PD F -1
Ni1 Ni 0.982887(18) 0.0000 0.58029(2) 0.01518(14) Uani 1 2 d S . 5
N1 N 0.92309(12) 0.0000 0.50913(16) 0.0163(6) Uani 1 2 d S . 5
N2 N 0.98180(8) 0.13025(16) 0.58169(12) 0.0184(4) Uani 1 1 d . . 5
N3 N 1.04057(13) 0.0000 0.65377(17) 0.0194(6) Uani 1 2 d S . 5
C85 C 0.85259(10) 0.0450(2) 0.43199(14) 0.0213(5) Uani 1 1 d . . 5
C86 C 0.89648(10) 0.07219(18) 0.48006(14) 0.0186(5) Uani 1 1 d . . 5
C87 C 0.90856(10) 0.15951(19) 0.49478(15) 0.0208(5) Uani 1 1 d . . 5
H87 H 0.8882 0.2041 0.4702 0.025 Uiso 1 1 calc R . 5
C88 C 0.94814(11) 0.18643(18) 0.54282(15) 0.0210(5) Uani 1 1 d . . 5
C89 C 0.95881(12) 0.2785(2) 0.55997(19) 0.0282(6) Uani 1 1 d . . 5
C90 C 0.99953(12) 0.2785(2) 0.61014(19) 0.0292(7) Uani 1 1 d . . 5
C91 C 1.01354(11) 0.18646(19) 0.62269(16) 0.0228(6) Uani 1 1 d . . 5
C92 C 1.05322(11) 0.1594(2) 0.67122(15) 0.0236(6) Uani 1 1 d . . 5
H92 H 1.0737 0.2039 0.6957 0.028 Uiso 1 1 calc R . 5
C93 C 1.06479(11) 0.0722(2) 0.68605(15) 0.0225(5) Uani 1 1 d . . 5
C94 C 1.10366(11) 0.0450(2) 0.74075(15) 0.0268(6) Uani 1 1 d . . 5
C95 C 0.81380(12) 0.1077(2) 0.39462(16) 0.0278(6) Uani 1 1 d . . 5
H95 H 0.7969 0.0781 0.3537 0.033 Uiso 1 1 calc R . 5
H95A H 0.8331 0.1606 0.3807 0.033 Uiso 1 1 calc R . 5
C96 C 0.77048(14) 0.1375(3) 0.43786(19) 0.0386(9) Uani 1 1 d . . 5
H96 H 0.7521 0.0851 0.4530 0.058 Uiso 1 1 calc R . 5
H96A H 0.7448 0.1758 0.4113 0.058 Uiso 1 1 calc R . 5
H96B H 0.7869 0.1705 0.4768 0.058 Uiso 1 1 calc R . 5
C97 C 0.92785(13) 0.3555(2) 0.5281(2) 0.0392(9) Uani 1 1 d . . 5
H97 H 0.9217 0.3456 0.4792 0.047 Uiso 1 1 calc R . 5
H97A H 0.9493 0.4103 0.5359 0.047 Uiso 1 1 calc R . 5
C98 C 0.87432(16) 0.3690(3) 0.5552(3) 0.0521(12) Uani 1 1 d . . 5
H98 H 0.8529 0.3149 0.5479 0.078 Uiso 1 1 calc R . 5
H98A H 0.8555 0.4189 0.5318 0.078 Uiso 1 1 calc R . 5
H98B H 0.8802 0.3819 0.6032 0.078 Uiso 1 1 calc R . 5
C99 C 1.02488(15) 0.3553(2) 0.6489(3) 0.0451(10) Uani 1 1 d . . 5
H99 H 1.0175 0.4105 0.6227 0.054 Uiso 1 1 calc R . 5
H99A H 1.0639 0.3466 0.6551 0.054 Uiso 1 1 calc R . 5
C100 C 1.0048(2) 0.3667(4) 0.7178(3) 0.0667(16) Uani 1 1 d . . 5
H100 H 0.9664 0.3780 0.7119 0.100 Uiso 1 1 calc R . 5
H101 H 1.0231 0.4170 0.7412 0.100 Uiso 1 1 calc R . 5
H102 H 1.0120 0.3124 0.7441 0.100 Uiso 1 1 calc R . 5
C101 C 1.13402(13) 0.1078(3) 0.78868(17) 0.0340(7) Uani 1 1 d . . 5
H103 H 1.1481 0.1571 0.7632 0.041 Uiso 1 1 calc R . 5
H104 H 1.1647 0.0761 0.8127 0.041 Uiso 1 1 calc R . 5
C102 C 1.09967(15) 0.1463(3) 0.83988(17) 0.0381(8) Uani 1 1 d . . 5
H105 H 1.0718 0.1841 0.8169 0.057 Uiso 1 1 calc R . 5
H106 H 1.1220 0.1817 0.8729 0.057 Uiso 1 1 calc R . 5
H107 H 1.0832 0.0977 0.8626 0.057 Uiso 1 1 calc R . 5
S1 S 0.5348(2) 0.1605(4) 0.9369(3) 0.2020(19) Uiso 1 1 d . G 1
C103 C 0.5000 0.1566(17) 1.0000 0.183(8) Uiso 1 2 d S . 1
C104 C 0.797(2) 0.5000 0.777(2) 0.063(10) Uiso 0.10 1 d P H 1
S2 S 0.8154(12) 0.5000 0.7114(13) 0.104(9) Uiso 0.10 1 d P H 1
S3 S 0.7820(7) 0.5000 0.8413(8) 0.055(3) Uiso 0.10 1 d P H 1
C105 C 0.7730(4) 0.5000 0.7686(4) 0.0470(17) Uiso 0.40 1 d P I 2
H108 H 0.7364 0.5000 0.7515 0.056 Uiso 0.40 1 calc PR I 2
C106 C 0.8122(6) 0.5000 0.7232(8) 0.051(3) Uiso 0.40 1 d P I 2
H109 H 0.8023 0.5000 0.6762 0.062 Uiso 0.40 1 calc PR I 2
C107 C 0.8645(4) 0.5000 0.7488(5) 0.056(2) Uiso 0.40 1 d P I 2
H110 H 0.8909 0.5000 0.7187 0.067 Uiso 0.40 1 calc PR I 2
C108 C 0.8804(5) 0.5000 0.8159(6) 0.071(3) Uiso 0.40 1 d P I 2
H111 H 0.9172 0.5000 0.8320 0.085 Uiso 0.40 1 calc PR I 2
C109 C 0.8412(5) 0.5000 0.8612(6) 0.077(3) Uiso 0.40 1 d P I 2
H112 H 0.8535 0.5000 0.9076 0.092 Uiso 0.40 1 calc PR I 2
C110 C 0.7882(13) 0.5000 0.8443(16) 0.124(11) Uiso 0.40 1 d P I 2
H113 H 0.7629 0.5000 0.8760 0.149 Uiso 0.40 1 calc PR I 2

loop_
_atom_site_aniso_label
_atom_site_aniso_U_11
_atom_site_aniso_U_22
_atom_site_aniso_U_33
_atom_site_aniso_U_23
_atom_site_aniso_U_13
_atom_site_aniso_U_12
Yb1 0.0481(4) 0.0312(3) 0.0320(3) -0.0072(2) -0.0119(3) -0.0022(2)
Yb2 0.0643(16) 0.0522(14) 0.096(3) 0.0054(15) 0.0401(17) -0.0209(12)
C1 0.077(4) 0.089(4) 0.091(4) 0.018(4) -0.009(3) 0.019(4)
C2 0.097(5) 0.091(4) 0.066(4) 0.010(3) -0.016(4) 0.007(4)
C3 0.055(5) 0.056(5) 0.032(4) 0.016(3) 0.005(4) 0.002(5)
C4 0.046(4) 0.040(3) 0.031(3) 0.013(3) 0.001(3) -0.001(3)
C5 0.055(4) 0.034(3) 0.043(4) 0.003(3) 0.002(3) 0.011(3)
C6 0.056(5) 0.051(5) 0.062(6) 0.009(5) 0.002(5) 0.021(5)
C7 0.054(4) 0.055(4) 0.068(5) 0.008(4) 0.022(4) 0.025(4)
C8 0.048(5) 0.069(5) 0.069(5) 0.002(5) 0.024(4) 0.024(4)
C9 0.035(4) 0.076(5) 0.074(5) 0.014(5) 0.011(4) 0.011(4)
C10 0.034(3) 0.071(5) 0.064(5) 0.017(4) -0.006(3) 0.009(4)
C11 0.050(5) 0.081(5) 0.060(5) 0.010(4) -0.020(4) -0.012(4)
C12 0.064(5) 0.077(5) 0.049(4) -0.005(4) -0.015(4) -0.008(4)
C13 0.065(4) 0.065(6) 0.036(3) -0.011(3) 0.000(3) -0.022(4)
C14 0.061(3) 0.054(4) 0.027(2) -0.009(5) 0.011(2) -0.006(6)
C15 0.054(5) 0.057(6) 0.027(4) -0.001(4) 0.014(4) -0.005(4)
C16 0.038(4) 0.052(5) 0.031(3) -0.004(3) 0.017(3) -0.005(4)
C17 0.034(3) 0.055(4) 0.034(3) 0.003(3) 0.010(3) -0.016(3)
C18 0.039(4) 0.044(4) 0.038(4) 0.008(3) 0.013(3) -0.008(3)
C19 0.044(4) 0.048(4) 0.043(3) 0.001(3) 0.008(3) -0.012(3)
C20 0.057(4) 0.042(4) 0.045(4) 0.002(3) 0.005(3) 0.005(4)
C21 0.061(4) 0.039(4) 0.048(4) 0.001(4) 0.011(4) 0.013(4)
C22 0.067(4) 0.047(4) 0.053(4) -0.002(3) 0.017(4) 0.020(4)
C23 0.070(5) 0.055(4) 0.053(4) -0.010(4) 0.024(4) 0.016(4)
C24 0.068(5) 0.064(5) 0.053(4) -0.016(4) 0.035(4) 0.008(4)
C25 0.059(5) 0.079(5) 0.058(5) -0.006(4) 0.031(4) 0.019(4)
C26 0.057(4) 0.082(5) 0.063(4) -0.012(4) 0.032(4) 0.002(4)
C27 0.051(3) 0.087(6) 0.078(4) -0.004(5) 0.036(3) -0.006(5)
C28 0.041(3) 0.082(6) 0.072(4) 0.008(5) 0.012(3) -0.010(4)
C29 0.027(3) 0.077(5) 0.056(4) 0.007(4) -0.010(3) -0.014(3)
C30 0.049(5) 0.081(5) 0.059(5) 0.007(4) -0.019(4) -0.004(4)
C31 0.059(4) 0.069(5) 0.047(4) -0.003(4) -0.014(4) -0.013(4)
C32 0.062(5) 0.066(5) 0.037(4) -0.006(4) -0.009(4) -0.018(4)
C33 0.048(5) 0.048(4) 0.032(4) -0.014(3) 0.009(4) -0.012(4)
C34 0.053(5) 0.050(5) 0.029(4) -0.010(4) 0.011(4) -0.003(4)
C35 0.049(4) 0.051(4) 0.043(4) -0.015(4) 0.018(3) 0.004(4)
C36 0.035(3) 0.049(5) 0.040(3) -0.004(3) 0.023(3) 0.003(3)
C37 0.029(3) 0.054(4) 0.048(3) -0.002(3) 0.021(3) 0.008(3)
C38 0.023(2) 0.066(6) 0.053(3) 0.003(4) 0.010(2) -0.001(4)
C39 0.021(3) 0.055(4) 0.042(4) 0.005(3) 0.008(3) -0.008(3)
C40 0.027(4) 0.053(4) 0.044(4) -0.007(4) 0.004(3) -0.015(3)
C41 0.045(4) 0.049(4) 0.043(4) -0.007(3) 0.003(4) -0.015(4)
C42 0.056(5) 0.039(4) 0.039(4) -0.009(3) -0.002(4) -0.013(4)
C43 0.072(5) 0.044(4) 0.043(4) -0.007(3) 0.013(4) 0.002(4)
C44 0.074(5) 0.048(4) 0.039(4) -0.015(3) 0.013(4) 0.001(4)
C45 0.066(5) 0.054(4) 0.026(3) -0.014(3) 0.011(4) -0.010(4)
C46 0.071(5) 0.063(5) 0.030(4) -0.011(4) 0.020(4) -0.010(4)
C47 0.066(5) 0.073(5) 0.043(4) -0.017(4) 0.028(4) -0.002(4)
C48 0.075(5) 0.076(6) 0.050(4) -0.010(4) 0.038(4) -0.005(4)
C49 0.074(6) 0.077(6) 0.041(4) 0.004(5) 0.030(4) -0.019(5)
C50 0.069(5) 0.073(5) 0.054(4) 0.006(4) 0.029(4) -0.028(4)
C51 0.051(4) 0.070(5) 0.069(5) 0.001(4) 0.028(4) -0.025(4)
C52 0.046(5) 0.059(5) 0.063(5) -0.004(4) 0.014(4) -0.020(4)
C53 0.035(4) 0.064(5) 0.066(5) -0.011(4) -0.003(4) -0.020(4)
C54 0.057(5) 0.065(5) 0.054(4) -0.010(4) -0.002(4) -0.024(4)
C55 0.053(5) 0.039(4) 0.035(4) -0.010(4) 0.004(4) -0.013(4)
C56 0.055(4) 0.044(4) 0.041(4) -0.018(3) 0.008(3) -0.009(3)
C57 0.062(4) 0.043(4) 0.048(4) -0.015(3) 0.013(4) 0.004(4)
C58 0.054(4) 0.049(5) 0.053(4) -0.013(4) 0.026(4) 0.000(4)
C59 0.039(4) 0.054(4) 0.054(4) -0.002(4) 0.015(4) 0.018(3)
C60 0.040(5) 0.056(5) 0.064(5) 0.006(4) 0.005(4) 0.021(4)
C61 0.030(3) 0.064(5) 0.055(5) 0.011(4) 0.001(4) 0.013(3)
C62 0.019(2) 0.071(6) 0.061(4) 0.007(4) -0.003(2) 0.002(3)
C63 0.029(3) 0.071(4) 0.050(4) 0.002(3) -0.009(3) -0.007(3)
C64 0.036(4) 0.065(5) 0.040(4) -0.006(4) -0.004(4) -0.016(3)
C65 0.052(4) 0.051(4) 0.043(4) -0.007(3) -0.005(4) -0.019(4)
C66 0.060(5) 0.059(4) 0.031(4) -0.011(4) 0.005(4) -0.017(4)
C67 0.056(4) 0.062(4) 0.029(3) 0.003(3) -0.007(3) -0.003(3)
C68 0.070(5) 0.061(5) 0.021(3) 0.005(3) -0.009(3) -0.003(4)
C69 0.074(4) 0.066(4) 0.022(2) 0.000(6) 0.009(2) -0.012(6)
C70 0.080(6) 0.075(5) 0.027(4) 0.006(4) 0.016(5) -0.020(5)
C71 0.068(5) 0.065(5) 0.029(4) 0.018(4) 0.010(4) -0.007(5)
C72 0.060(5) 0.057(5) 0.040(4) 0.018(4) 0.003(4) -0.015(5)
C73 0.064(5) 0.058(5) 0.046(4) 0.013(4) 0.020(4) -0.018(4)
C74 0.056(4) 0.043(4) 0.043(4) 0.004(3) 0.010(3) -0.025(3)
C75 0.063(4) 0.034(3) 0.043(4) 0.002(3) 0.000(4) -0.017(3)
C76 0.070(5) 0.029(4) 0.055(5) 0.013(4) -0.004(4) -0.004(4)
C77 0.058(4) 0.033(3) 0.057(4) -0.002(3) 0.008(4) 0.002(4)
C78 0.053(5) 0.051(4) 0.060(5) 0.013(4) 0.011(4) 0.020(4)
C79 0.049(5) 0.055(5) 0.047(5) 0.013(4) 0.005(4) 0.022(4)
C80 0.050(5) 0.055(5) 0.048(5) 0.017(4) -0.007(4) 0.008(4)
C81 0.043(4) 0.060(4) 0.052(4) 0.010(4) -0.010(3) 0.010(4)
C82 0.044(3) 0.065(6) 0.042(3) 0.008(4) -0.017(2) -0.003(4)
C83 0.067(7) 0.066(7) 0.029(4) 0.010(4) -0.006(5) -0.016(6)
C84 0.063(6) 0.038(5) 0.048(5) 0.012(4) 0.001(5) 0.001(4)
Ni1 0.0121(2) 0.0151(2) 0.0181(2) 0.000 0.00027(16) 0.000
N1 0.0120(13) 0.0169(14) 0.0202(15) 0.000 0.0023(11) 0.000
N2 0.0143(10) 0.0172(10) 0.0240(11) -0.0017(8) 0.0032(8) -0.0005(8)
N3 0.0137(14) 0.0249(16) 0.0198(15) 0.000 0.0025(11) 0.000
C85 0.0122(11) 0.0310(15) 0.0206(12) 0.0024(11) 0.0007(9) 0.0018(10)
C86 0.0149(11) 0.0210(13) 0.0199(12) 0.0027(10) 0.0018(9) 0.0010(9)
C87 0.0149(11) 0.0194(12) 0.0282(13) 0.0057(10) 0.0027(10) 0.0035(9)
C88 0.0172(11) 0.0160(12) 0.0303(14) 0.0014(10) 0.0055(10) 0.0003(9)
C89 0.0182(12) 0.0176(13) 0.0495(19) 0.0004(12) 0.0065(12) 0.0004(10)
C90 0.0204(13) 0.0180(13) 0.0498(19) -0.0050(13) 0.0071(13) -0.0030(10)
C91 0.0179(12) 0.0182(12) 0.0332(15) -0.0051(11) 0.0059(11) -0.0020(9)
C92 0.0194(12) 0.0235(13) 0.0281(14) -0.0075(11) 0.0032(10) -0.0048(10)
C93 0.0160(12) 0.0284(15) 0.0231(13) -0.0038(11) 0.0028(10) -0.0013(10)
C94 0.0171(12) 0.0383(17) 0.0244(13) -0.0017(12) -0.0001(10) -0.0008(11)
C95 0.0197(13) 0.0365(16) 0.0263(14) 0.0070(12) -0.0014(11) 0.0047(11)
C96 0.0248(15) 0.053(2) 0.0387(18) 0.0169(17) 0.0084(13) 0.0179(15)
C97 0.0246(15) 0.0162(14) 0.076(3) 0.0061(15) 0.0026(16) 0.0018(11)
C98 0.0317(18) 0.0295(18) 0.096(4) -0.001(2) 0.011(2) 0.0110(15)
C99 0.0283(16) 0.0235(16) 0.081(3) -0.0155(18) -0.0046(17) -0.0041(13)
C100 0.049(2) 0.053(3) 0.098(4) -0.051(3) 0.006(3) -0.004(2)
C101 0.0235(14) 0.049(2) 0.0276(15) -0.0057(14) -0.0041(12) -0.0063(14)
C102 0.0372(18) 0.050(2) 0.0263(15) -0.0094(15) 0.0016(13) -0.0117(16)

loop_
_atom_type_symbol
_atom_type_description
_atom_type_scat_dispersion_real
_atom_type_scat_dispersion_imag
_atom_type_scat_source
C C 0.0033 0.0016 'International Tables Vol C Tables 4.2.6.8 and 6.1.1.4'
H H 0.0000 0.0000 'International Tables Vol C Tables 4.2.6.8 and 6.1.1.4'
N N 0.0061 0.0033 'International Tables Vol C Tables 4.2.6.8 and 6.1.1.4'
Ni Ni 0.3393 1.1124 'International Tables Vol C Tables 4.2.6.8 and 6.1.1.4'
Yb Yb -0.3850 5.5486 'International Tables Vol C Tables 4.2.6.8 and 6.1.1.4'
S S 0.1246 0.1234 'International Tables Vol C Tables 4.2.6.8 and 6.1.1.4'

loop_
_geom_angle_atom_site_label_1
_geom_angle_atom_site_label_2
_geom_angle_atom_site_label_3
_geom_angle
_geom_angle_site_symmetry_1
_geom_angle_site_symmetry_3
Yb2 Yb7 Yb7 109.9(7) . 6
C6 C1 C2 120.4(10) . .
C6 C1 C10 120.8(11) . .
C2 C1 C10 109.6(8) . .
C1 C2 C3 122.1(10) . .
C1 C2 C12 106.3(8) . .
C3 C2 C12 123.4(10) . .
C4 C3 C2 114.7(11) . .
C4 C3 C15 120.1(11) . .
C2 C3 C15 117.5(12) . .
C3 C4 C5 123.2(10) . .
C3 C4 C18 119.5(9) . .
C5 C4 C18 108.2(7) . .
C4 C5 C6 120.4(12) . .
C4 C5 C20 107.0(7) . .
C6 C5 C20 122.0(10) . .
C1 C6 C5 116.4(12) . .
C1 C6 C7 121.0(13) . .
C5 C6 C7 118.7(12) . .
C22 C7 C8 120.9(11) . .
C22 C7 C6 116.8(10) . .
C8 C7 C6 117.0(12) . .
C7 C8 C25 116.9(12) . .
C7 C8 C9 122.5(12) . .
C25 C8 C9 115.0(13) . .
C10 C9 C8 118.6(11) . .
C10 C9 C28 114.9(10) . .
C8 C9 C28 121.5(11) . .
C9 C10 C11 126.3(11) . .
C9 C10 C1 119.5(10) . .
C11 C10 C1 106.5(9) . .
C30 C11 C10 117.6(12) . .
C30 C11 C12 117.9(13) . .
C10 C11 C12 109.6(10) . .
C13 C12 C11 125.3(12) . .
C13 C12 C2 116.8(9) . .
C11 C12 C2 107.3(9) . .
C12 C13 C32 116.3(11) . .
C12 C13 C14 120.6(11) . .
C32 C13 C14 113.3(11) . .
C15 C14 C34 121.2(8) . .
C15 C14 C13 125.5(13) . .
C34 C14 C13 102.8(13) . .
C14 C15 C16 119.8(10) . .
C14 C15 C3 115.4(13) . .
C16 C15 C3 118.8(11) . .
C15 C16 C36 117.6(9) . .
C15 C16 C17 122.7(10) . .
C36 C16 C17 115.6(8) . .
C18 C17 C16 115.7(8) . .
C18 C17 C39 119.5(8) . .
C16 C17 C39 120.2(9) . .
C17 C18 C19 119.9(8) . .
C17 C18 C4 122.3(8) . .
C19 C18 C4 108.4(8) . .
C41 C19 C18 122.6(9) . .
C41 C19 C20 119.8(8) . .
C18 C19 C20 106.4(8) . .
C21 C20 C5 118.5(9) . .
C21 C20 C19 120.5(9) . .
C5 C20 C19 109.5(7) . .
C20 C21 C43 120.5(9) . .
C20 C21 C22 121.4(10) . .
C43 C21 C22 106.9(9) . .
C7 C22 C23 119.4(10) . .
C7 C22 C21 122.5(9) . .
C23 C22 C21 108.4(10) . .
C24 C23 C22 123.1(13) . .
C24 C23 C44 119.8(11) . .
C22 C23 C44 108.4(9) . .
C23 C24 C47 120.8(11) . .
C23 C24 C25 117.4(11) . .
C47 C24 C25 112.4(11) . .
C8 C25 C26 125.6(12) . .
C8 C25 C24 121.7(11) . .
C26 C25 C24 104.8(10) . .
C25 C26 C48 108.9(10) . .
C25 C26 C27 118.7(11) . .
C48 C26 C27 119.8(10) . .
C51 C27 C28 121.5(11) . .
C51 C27 C26 116.0(11) . .
C28 C27 C26 118.6(11) . .
C29 C28 C27 116.9(11) . .
C29 C28 C9 115.7(9) . .
C27 C28 C9 119.7(10) . .
C30 C29 C28 123.5(10) . .
C30 C29 C53 106.0(10) . .
C28 C29 C53 120.2(9) . .
C11 C30 C29 121.8(12) . .
C11 C30 C31 119.2(12) . .
C29 C30 C31 109.3(10) . .
C32 C31 C54 123.2(10) . .
C32 C31 C30 119.3(11) . .
C54 C31 C30 105.5(9) . .
C31 C32 C13 121.8(11) . .
C31 C32 C33 118.6(10) . .
C13 C32 C33 105.6(9) . .
C56 C33 C34 123.8(11) . .
C56 C33 C32 122.3(10) . .
C34 C33 C32 105.4(10) . .
C35 C34 C14 121.2(10) . .
C35 C34 C33 116.7(12) . .
C14 C34 C33 112.0(12) . .
C34 C35 C58 123.5(11) . .
C34 C35 C36 118.6(10) . .
C58 C35 C36 108.8(9) . .
C37 C36 C16 124.7(8) . .
C37 C36 C35 104.5(7) . .
C16 C36 C35 121.0(8) . .
C59 C37 C36 112.9(8) . .
C59 C37 C38 120.6(9) . .
C36 C37 C38 120.0(8) . .
C62 C38 C39 120.7(9) . .
C62 C38 C37 116.6(10) . .
C39 C38 C37 117.4(7) . .
C40 C39 C38 117.5(9) . .
C40 C39 C17 114.8(8) . .
C38 C39 C17 121.1(7) . .
C41 C40 C39 123.6(9) . .
C41 C40 C64 106.1(9) . .
C39 C40 C64 120.9(10) . .
C19 C41 C40 119.5(9) . .
C19 C41 C42 119.6(9) . .
C40 C41 C42 108.9(9) . .
C43 C42 C65 124.4(10) . .
C43 C42 C41 119.1(9) . .
C65 C42 C41 105.4(9) . .
C42 C43 C21 120.6(9) . .
C42 C43 C44 116.6(10) . .
C21 C43 C44 109.9(10) . .
C45 C44 C23 121.8(10) . .
C45 C44 C43 123.1(10) . .
C23 C44 C43 105.7(9) . .
C44 C45 C46 115.0(11) . .
C44 C45 C66 118.1(9) . .
C46 C45 C66 121.4(10) . .
C47 C46 C45 120.5(12) . .
C47 C46 C69 116.5(10) . .
C45 C46 C69 117.5(10) . .
C46 C47 C24 121.0(11) . .
C46 C47 C48 122.3(11) . .
C24 C47 C48 104.9(10) . .
C49 C48 C26 125.4(10) . .
C49 C48 C47 117.2(11) . .
C26 C48 C47 108.3(9) . .
C70 C49 C48 119.2(12) . .
C70 C49 C50 120.8(12) . .
C48 C49 C50 111.6(10) . .
C73 C50 C49 118.4(11) . .
C73 C50 C51 108.1(10) . .
C49 C50 C51 123.3(11) . .
C27 C51 C52 120.1(11) . .
C27 C51 C50 122.4(10) . .
C52 C51 C50 103.7(10) . .
C53 C52 C74 120.2(12) . .
C53 C52 C51 120.5(13) . .
C74 C52 C51 111.7(11) . .
C52 C53 C54 120.0(11) . .
C52 C53 C29 119.4(12) . .
C54 C53 C29 110.3(10) . .
C53 C54 C31 108.2(10) . .
C53 C54 C55 124.8(10) . .
C31 C54 C55 118.4(11) . .
C75 C55 C54 112.8(10) . .
C75 C55 C56 119.8(11) . .
C54 C55 C56 120.3(12) . .
C33 C56 C57 114.5(9) . .
C33 C56 C55 117.2(10) . .
C57 C56 C55 122.2(9) . .
C58 C57 C56 120.5(9) . .
C58 C57 C77 116.0(10) . .
C56 C57 C77 117.2(8) . .
C57 C58 C35 120.0(10) . .
C57 C58 C59 122.3(9) . .
C35 C58 C59 106.6(9) . .
C37 C59 C60 125.7(11) . .
C37 C59 C58 106.8(9) . .
C60 C59 C58 116.8(10) . .
C78 C60 C59 121.0(11) . .
C78 C60 C61 118.0(12) . .
C59 C60 C61 113.6(12) . .
C81 C61 C60 121.7(11) . .
C81 C61 C62 108.3(9) . .
C60 C61 C62 119.9(10) . .
C38 C62 C63 120.5(9) . .
C38 C62 C61 122.4(9) . .
C63 C62 C61 105.7(8) . .
C64 C63 C62 121.3(9) . .
C64 C63 C82 120.7(9) . .
C62 C63 C82 108.6(9) . .
C63 C64 C65 121.5(10) . .
C63 C64 C40 118.2(10) . .
C65 C64 C40 109.7(9) . .
C64 C65 C66 121.2(10) . .
C64 C65 C42 109.0(9) . .
C66 C65 C42 119.2(10) . .
C65 C66 C67 116.2(10) . .
C65 C66 C45 118.6(9) . .
C67 C66 C45 120.1(9) . .
C82 C67 C68 115.5(9) . .
C82 C67 C66 121.8(9) . .
C68 C67 C66 116.6(8) . .
C69 C68 C67 125.1(10) . .
C69 C68 C83 106.7(11) . .
C67 C68 C83 120.0(9) . .
C70 C69 C68 112.1(13) . .
C70 C69 C46 120.8(10) . .
C68 C69 C46 119.2(11) . .
C69 C70 C49 123.3(12) . .
C69 C70 C71 106.5(11) . .
C49 C70 C71 120.3(11) . .
C72 C71 C83 121.1(11) . .
C72 C71 C70 120.6(10) . .
C83 C71 C70 108.0(10) . .
C84 C72 C71 117.2(11) . .
C84 C72 C73 118.0(10) . .
C71 C72 C73 117.5(10) . .
C74 C73 C50 110.6(10) . .
C74 C73 C72 118.0(11) . .
C50 C73 C72 122.3(11) . .
C75 C74 C73 125.5(9) . .
C75 C74 C52 119.5(9) . .
C73 C74 C52 105.6(10) . .
C74 C75 C76 117.4(9) . .
C74 C75 C55 122.0(10) . .
C76 C75 C55 115.2(10) . .
C77 C76 C75 127.4(10) . .
C77 C76 C84 107.3(9) . .
C75 C76 C84 118.1(10) . .
C78 C77 C76 110.5(9) . .
C78 C77 C57 122.9(10) . .
C76 C77 C57 117.8(9) . .
C77 C78 C60 120.3(11) . .
C77 C78 C79 108.7(9) . .
C60 C78 C79 120.8(11) . .
C80 C79 C84 121.5(10) . .
C80 C79 C78 119.5(10) . .
C84 C79 C78 107.5(9) . .
C83 C80 C81 115.1(10) . .
C83 C80 C79 116.7(10) . .
C81 C80 C79 120.2(11) . .
C82 C81 C80 122.4(10) . .
C82 C81 C61 109.0(9) . .
C80 C81 C61 119.6(10) . .
C67 C82 C81 123.6(10) . .
C67 C82 C63 117.7(11) . .
C81 C82 C63 108.1(8) . .
C80 C83 C71 121.8(10) . .
C80 C83 C68 122.7(10) . .
C71 C83 C68 106.7(10) . .
C72 C84 C79 121.4(10) . .
C72 C84 C76 122.3(10) . .
C79 C84 C76 106.1(9) . .
N3 Ni1 N2 89.98(7) . 6
N3 Ni1 N2 89.98(7) . .
N2 Ni1 N2 177.57(13) 6 .
N3 Ni1 N1 177.82(13) . .
N2 Ni1 N1 89.98(7) 6 .
N2 Ni1 N1 89.98(7) . .
C86 N1 C86 104.5(3) . 6
C86 N1 Ni1 127.70(16) . .
C86 N1 Ni1 127.69(16) 6 .
C91 N2 C88 104.2(2) . .
C91 N2 Ni1 128.0(2) . .
C88 N2 Ni1 127.83(19) . .
C93 N3 C93 104.5(3) . 6
C93 N3 Ni1 127.73(17) . .
C93 N3 Ni1 127.73(17) 6 .
C85 C85 C86 106.40(16) 6 .
C85 C85 C95 128.94(18) 6 .
C86 C85 C95 124.5(3) . .
C87 C86 N1 125.3(3) . .
C87 C86 C85 123.3(3) . .
N1 C86 C85 111.3(3) . .
C88 C87 C86 124.1(3) . .
C87 C88 N2 125.0(3) . .
C87 C88 C89 123.6(3) . .
N2 C88 C89 111.4(3) . .
C90 C89 C88 106.4(3) . .
C90 C89 C97 129.3(3) . .
C88 C89 C97 124.3(3) . .
C89 C90 C91 106.3(3) . .
C89 C90 C99 129.1(3) . .
C91 C90 C99 124.5(3) . .
N2 C91 C92 124.9(3) . .
N2 C91 C90 111.6(3) . .
C92 C91 C90 123.4(3) . .
C93 C92 C91 123.8(3) . .
C92 C93 N3 125.5(3) . .
C92 C93 C94 123.1(3) . .
N3 C93 C94 111.3(3) . .
C94 C94 C93 106.40(18) 6 .
C94 C94 C101 129.1(2) 6 .
C93 C94 C101 124.4(3) . .
C85 C95 C96 111.5(3) . .
C89 C97 C98 113.1(3) . .
C90 C99 C100 112.9(3) . .
C94 C101 C102 112.5(3) . .
S1 C103 S1 175.9(19) 2_657 .
S3 C104 S2 178(4) . .
C106 C105 C110 121.6(16) . .
C107 C106 C105 118.3(12) . .
C108 C107 C106 122.7(11) . .
C107 C108 C109 118.9(11) . .
C110 C109 C108 125.9(18) . .
C109 C110 C105 113(2) . .

loop_
_geom_bond_atom_site_label_1
_geom_bond_atom_site_label_2
_geom_bond_distance
_geom_bond_site_symmetry_2
Yb2 Yb7 0.831(9) .
Yb3 Yb8 2.703(18) .
Yb6 Yb9 1.52(3) .
Yb7 Yb7 2.150(18) 6
C1 C6 1.384(15) .
C1 C2 1.432(10) .
C1 C10 1.465(14) .
C2 C3 1.434(12) .
C2 C12 1.491(14) .
C3 C4 1.372(15) .
C3 C15 1.455(16) .
C4 C5 1.418(10) .
C4 C18 1.478(13) .
C5 C6 1.423(14) .
C5 C20 1.454(13) .
C6 C7 1.457(16) .
C7 C22 1.412(14) .
C7 C8 1.420(15) .
C8 C25 1.437(14) .
C8 C9 1.452(14) .
C9 C10 1.397(12) .
C9 C28 1.510(13) .
C10 C11 1.431(13) .
C11 C30 1.325(12) .
C11 C12 1.439(13) .
C12 C13 1.322(12) .
C13 C32 1.413(13) .
C13 C14 1.441(10) .
C14 C15 1.405(14) .
C14 C34 1.434(15) .
C15 C16 1.419(15) .
C16 C36 1.429(13) .
C16 C17 1.452(12) .
C17 C18 1.401(12) .
C17 C39 1.503(11) .
C18 C19 1.429(12) .
C19 C41 1.335(11) .
C19 C20 1.458(12) .
C20 C21 1.331(11) .
C21 C43 1.421(13) .
C21 C22 1.440(11) .
C22 C23 1.438(14) .
C23 C24 1.327(14) .
C23 C44 1.442(14) .
C24 C47 1.402(14) .
C24 C25 1.485(13) .
C25 C26 1.445(12) .
C26 C48 1.459(18) .
C26 C27 1.461(12) .
C27 C51 1.368(13) .
C27 C28 1.442(13) .
C28 C29 1.441(13) .
C29 C30 1.391(13) .
C29 C53 1.464(13) .
C30 C31 1.471(13) .
C31 C32 1.359(13) .
C31 C54 1.455(13) .
C32 C33 1.477(13) .
C33 C56 1.430(13) .
C33 C34 1.440(14) .
C34 C35 1.326(14) .
C35 C58 1.408(14) .
C35 C36 1.481(12) .
C36 C37 1.428(11) .
C37 C59 1.354(14) .
C37 C38 1.454(12) .
C38 C62 1.371(11) .
C38 C39 1.433(13) .
C39 C40 1.433(12) .
C40 C41 1.402(13) .
C40 C64 1.458(13) .
C41 C42 1.475(12) .
C42 C43 1.356(13) .
C42 C65 1.443(12) .
C43 C44 1.454(13) .
C44 C45 1.426(13) .
C45 C46 1.446(12) .
C45 C66 1.465(14) .
C46 C47 1.400(13) .
C46 C69 1.463(16) .
C47 C48 1.503(13) .
C48 C49 1.432(16) .
C49 C70 1.398(15) .
C49 C50 1.454(14) .
C50 C73 1.432(13) .
C50 C51 1.482(13) .
C51 C52 1.451(14) .
C52 C53 1.353(14) .
C52 C74 1.441(18) .
C53 C54 1.364(13) .
C54 C55 1.457(14) .
C55 C75 1.450(13) .
C55 C56 1.475(15) .
C56 C57 1.447(12) .
C57 C58 1.398(13) .
C57 C77 1.466(14) .
C58 C59 1.504(13) .
C59 C60 1.429(15) .
C60 C78 1.412(15) .
C60 C61 1.453(14) .
C61 C81 1.432(12) .
C61 C62 1.470(13) .
C62 C63 1.444(12) .
C63 C64 1.358(13) .
C63 C82 1.453(14) .
C64 C65 1.370(13) .
C65 C66 1.433(12) .
C66 C67 1.447(12) .
C67 C82 1.391(11) .
C67 C68 1.425(11) .
C68 C69 1.408(12) .
C68 C83 1.472(15) .
C69 C70 1.393(15) .
C70 C71 1.468(14) .
C71 C72 1.431(13) .
C71 C83 1.447(13) .
C72 C84 1.385(14) .
C72 C73 1.457(17) .
C73 C74 1.414(15) .
C74 C75 1.397(11) .
C75 C76 1.419(12) .
C76 C77 1.414(12) .
C76 C84 1.503(15) .
C77 C78 1.394(14) .
C78 C79 1.467(13) .
C79 C80 1.431(14) .
C79 C84 1.449(13) .
C80 C83 1.388(14) .
C80 C81 1.419(15) .
C81 C82 1.403(18) .
Ni1 N3 1.958(3) .
Ni1 N2 1.960(2) 6
Ni1 N2 1.960(2) .
Ni1 N1 1.963(3) .
N1 C86 1.374(3) .
N1 C86 1.374(3) 6
N2 C91 1.376(4) .
N2 C88 1.379(4) .
N3 C93 1.375(3) .
N3 C93 1.375(3) 6
C85 C85 1.355(6) 6
C85 C86 1.448(4) .
C85 C95 1.501(4) .
C86 C87 1.374(4) .
C87 C88 1.373(4) .
C88 C89 1.446(4) .
C89 C90 1.359(5) .
C89 C97 1.501(4) .
C90 C91 1.444(4) .
C90 C99 1.499(5) .
C91 C92 1.381(4) .
C92 C93 1.370(4) .
C93 C94 1.451(4) .
C94 C94 1.355(7) 6
C94 C101 1.499(5) .
C95 C96 1.538(4) .
C97 C98 1.527(5) .
C99 C100 1.536(7) .
C101 C102 1.532(5) .
S1 C103 1.622(5) .
C103 S1 1.622(5) 2_657
C104 S3 1.38(5) .
C104 S2 1.45(5) .
C105 C106 1.420(18) .
C105 C110 1.53(3) .
C106 C107 1.365(17) .
C107 C108 1.365(14) .
C108 C109 1.418(16) .
C109 C110 1.35(3) .

loop_
_geom_torsion_atom_site_label_1
_geom_torsion_atom_site_label_2
_geom_torsion_atom_site_label_3
_geom_torsion_atom_site_label_4
_geom_torsion
_geom_torsion_site_symmetry_1
_geom_torsion_site_symmetry_4
C6 C1 C2 C3 3(2) . .
C10 C1 C2 C3 -143.5(10) . .
C6 C1 C2 C12 152.6(16) . .
C10 C1 C2 C12 5.7(9) . .
C1 C2 C3 C4 -12.7(17) . .
C12 C2 C3 C4 -156.6(10) . .
C1 C2 C3 C15 137.0(11) . .
C12 C2 C3 C15 -7.0(17) . .
C2 C3 C4 C5 6.8(16) . .
C15 C3 C4 C5 -142.0(12) . .
C2 C3 C4 C18 149.7(9) . .
C15 C3 C4 C18 0.9(18) . .
C3 C4 C5 C6 8.3(18) . .
C18 C4 C5 C6 -138.1(15) . .
C3 C4 C5 C20 153.7(10) . .
C18 C4 C5 C20 7.2(9) . .
C2 C1 C6 C5 12(3) . .
C10 C1 C6 C5 154.9(15) . .
C2 C1 C6 C7 -145.8(16) . .
C10 C1 C6 C7 -3(3) . .
C4 C5 C6 C1 -18(3) . .
C20 C5 C6 C1 -157.7(15) . .
C4 C5 C6 C7 140.5(16) . .
C20 C5 C6 C7 0(3) . .
C1 C6 C7 C22 159.8(17) . .
C5 C6 C7 C22 3(3) . .
C1 C6 C7 C8 5(3) . .
C5 C6 C7 C8 -151.7(19) . .
C22 C7 C8 C25 -2(2) . .
C6 C7 C8 C25 151.1(17) . .
C22 C7 C8 C9 -154.7(13) . .
C6 C7 C8 C9 -1(2) . .
C7 C8 C9 C10 -5(2) . .
C25 C8 C9 C10 -158.3(11) . .
C7 C8 C9 C28 148.3(13) . .
C25 C8 C9 C28 -4.6(19) . .
C8 C9 C10 C11 153.3(13) . .
C28 C9 C10 C11 -2.2(16) . .
C8 C9 C10 C1 8.2(16) . .
C28 C9 C10 C1 -147.2(9) . .
C6 C1 C10 C9 -4.4(19) . .
C2 C1 C10 C9 142.4(9) . .
C6 C1 C10 C11 -155.6(16) . .
C2 C1 C10 C11 -8.9(11) . .
C9 C10 C11 C30 -2(2) . .
C1 C10 C11 C30 146.8(14) . .
C9 C10 C11 C12 -140.1(11) . .
C1 C10 C11 C12 8.6(13) . .
C30 C11 C12 C13 0(2) . .
C10 C11 C12 C13 137.9(11) . .
C30 C11 C12 C2 -143.3(14) . .
C10 C11 C12 C2 -5.2(14) . .
C1 C2 C12 C13 -147.1(9) . .
C3 C2 C12 C13 1.6(15) . .
C1 C2 C12 C11 -0.4(11) . .
C3 C2 C12 C11 148.3(11) . .
C11 C12 C13 C32 3.9(15) . .
C2 C12 C13 C32 143.9(10) . .
C11 C12 C13 C14 -139.7(11) . .
C2 C12 C13 C14 0.3(14) . .
C12 C13 C14 C15 3.8(16) . .
C32 C13 C14 C15 -140.8(12) . .
C12 C13 C14 C34 148.4(11) . .
C32 C13 C14 C34 3.7(11) . .
C34 C14 C15 C16 4.9(12) . .
C13 C14 C15 C16 143.5(12) . .
C34 C14 C15 C3 -147.6(15) . .
C13 C14 C15 C3 -9.0(18) . .
C4 C3 C15 C14 158.0(12) . .
C2 C3 C15 C14 10.0(18) . .
C4 C3 C15 C16 5(2) . .
C2 C3 C15 C16 -142.8(12) . .
C14 C15 C16 C36 1.4(17) . .
C3 C15 C16 C36 153.0(11) . .
C14 C15 C16 C17 -155.0(10) . .
C3 C15 C16 C17 -3.4(19) . .
C15 C16 C17 C18 -4.5(13) . .
C36 C16 C17 C18 -161.3(7) . .
C15 C16 C17 C39 151.1(10) . .
C36 C16 C17 C39 -5.6(10) . .
C16 C17 C18 C19 153.3(8) . .
C39 C17 C18 C19 -2.5(12) . .
C16 C17 C18 C4 10.8(12) . .
C39 C17 C18 C4 -145.0(8) . .
C3 C4 C18 C17 -9.4(14) . .
C5 C4 C18 C17 138.5(8) . .
C3 C4 C18 C19 -155.6(10) . .
C5 C4 C18 C19 -7.7(10) . .
C17 C18 C19 C41 1.0(14) . .
C4 C18 C19 C41 148.2(9) . .
C17 C18 C19 C20 -142.2(8) . .
C4 C18 C19 C20 4.9(10) . .
C4 C5 C20 C21 -147.8(9) . .
C6 C5 C20 C21 -3(2) . .
C4 C5 C20 C19 -4.3(10) . .
C6 C5 C20 C19 140.4(16) . .
C41 C19 C20 C21 -2.3(15) . .
C18 C19 C20 C21 142.2(10) . .
C41 C19 C20 C5 -145.0(9) . .
C18 C19 C20 C5 -0.5(10) . .
C5 C20 C21 C43 141.6(11) . .
C19 C20 C21 C43 2.1(16) . .
C5 C20 C21 C22 2.6(15) . .
C19 C20 C21 C22 -136.8(10) . .
C8 C7 C22 C23 7.9(16) . .
C6 C7 C22 C23 -145.5(16) . .
C8 C7 C22 C21 150.0(13) . .
C6 C7 C22 C21 -3.4(19) . .
C20 C21 C22 C7 0.7(15) . .
C43 C21 C22 C7 -143.0(10) . .
C20 C21 C22 C23 146.4(10) . .
C43 C21 C22 C23 2.6(12) . .
C7 C22 C23 C24 -7.2(15) . .
C21 C22 C23 C24 -154.2(11) . .
C7 C22 C23 C44 140.1(9) . .
C21 C22 C23 C44 -6.8(12) . .
C22 C23 C24 C47 144.7(11) . .
C44 C23 C24 C47 0.9(15) . .
C22 C23 C24 C25 0.8(16) . .
C44 C23 C24 C25 -143.1(10) . .
C7 C8 C25 C26 -148.3(13) . .
C9 C8 C25 C26 6(2) . .
C7 C8 C25 C24 -4(2) . .
C9 C8 C25 C24 150.3(12) . .
C23 C24 C25 C8 5.0(17) . .
C47 C24 C25 C8 -141.8(13) . .
C23 C24 C25 C26 155.5(10) . .
C47 C24 C25 C26 8.7(11) . .
C8 C25 C26 C48 142.2(12) . .
C24 C25 C26 C48 -6.8(10) . .
C8 C25 C26 C27 0.4(18) . .
C24 C25 C26 C27 -148.6(10) . .
C25 C26 C27 C51 149.4(10) . .
C48 C26 C27 C51 11.8(13) . .
C25 C26 C27 C28 -8.6(14) . .
C48 C26 C27 C28 -146.2(9) . .
C51 C27 C28 C29 1.3(13) . .
C26 C27 C28 C29 158.0(9) . .
C51 C27 C28 C9 -146.8(10) . .
C26 C27 C28 C9 9.9(13) . .
C10 C9 C28 C29 2.9(13) . .
C8 C9 C28 C29 -151.7(12) . .
C10 C9 C28 C27 151.4(9) . .
C8 C9 C28 C27 -3.2(16) . .
C27 C28 C29 C30 -149.4(10) . .
C9 C28 C29 C30 0.0(14) . .
C27 C28 C29 C53 -9.3(12) . .
C9 C28 C29 C53 140.2(9) . .
C10 C11 C30 C29 5(2) . .
C12 C11 C30 C29 139.9(10) . .
C10 C11 C30 C31 -137.3(9) . .
C12 C11 C30 C31 -3(2) . .
C28 C29 C30 C11 -4(2) . .
C53 C29 C30 C11 -149.1(15) . .
C28 C29 C30 C31 141.4(10) . .
C53 C29 C30 C31 -3.5(13) . .
C11 C30 C31 C32 1(2) . .
C29 C30 C31 C32 -145.2(10) . .
C11 C30 C31 C54 145.3(15) . .
C29 C30 C31 C54 -1.4(13) . .
C54 C31 C32 C13 -134.8(11) . .
C30 C31 C32 C13 2.4(15) . .
C54 C31 C32 C33 -0.4(16) . .
C30 C31 C32 C33 136.7(12) . .
C12 C13 C32 C31 -4.9(14) . .
C14 C13 C32 C31 141.3(10) . .
C12 C13 C32 C33 -144.2(10) . .
C14 C13 C32 C33 2.0(11) . .
C31 C32 C33 C56 1.2(17) . .
C13 C32 C33 C56 142.1(11) . .
C31 C32 C33 C34 -147.7(11) . .
C13 C32 C33 C34 -6.9(13) . .
C15 C14 C34 C35 -6.2(13) . .
C13 C14 C34 C35 -152.8(13) . .
C15 C14 C34 C33 138.2(14) . .
C13 C14 C34 C33 -8.4(13) . .
C56 C33 C34 C35 8(2) . .
C32 C33 C34 C35 155.9(12) . .
C56 C33 C34 C14 -138.6(12) . .
C32 C33 C34 C14 9.8(15) . .
C14 C34 C35 C58 144.4(12) . .
C33 C34 C35 C58 1.6(19) . .
C14 C34 C35 C36 1.1(18) . .
C33 C34 C35 C36 -141.7(12) . .
C15 C16 C36 C37 -147.1(10) . .
C17 C16 C36 C37 10.9(11) . .
C15 C16 C36 C35 -6.5(13) . .
C17 C16 C36 C35 151.6(8) . .
C34 C35 C36 C37 152.8(10) . .
C58 C35 C36 C37 4.5(9) . .
C34 C35 C36 C16 5.3(14) . .
C58 C35 C36 C16 -143.0(9) . .
C16 C36 C37 C59 144.2(8) . .
C35 C36 C37 C59 -1.6(9) . .
C16 C36 C37 C38 -7.7(11) . .
C35 C36 C37 C38 -153.6(7) . .
C59 C37 C38 C62 3.7(10) . .
C36 C37 C38 C62 153.5(7) . .
C59 C37 C38 C39 -150.9(7) . .
C36 C37 C38 C39 -1.1(10) . .
C62 C38 C39 C40 2.4(11) . .
C37 C38 C39 C40 156.0(7) . .
C62 C38 C39 C17 -147.7(7) . .
C37 C38 C39 C17 5.8(10) . .
C18 C17 C39 C40 1.4(11) . .
C16 C17 C39 C40 -153.3(8) . .
C18 C17 C39 C38 152.3(8) . .
C16 C17 C39 C38 -2.4(11) . .
C38 C39 C40 C41 -150.8(10) . .
C17 C39 C40 C41 1.2(15) . .
C38 C39 C40 C64 -8.9(13) . .
C17 C39 C40 C64 143.1(9) . .
C18 C19 C41 C40 1.6(15) . .
C20 C19 C41 C40 140.2(10) . .
C18 C19 C41 C42 -136.9(10) . .
C20 C19 C41 C42 1.7(14) . .
C39 C40 C41 C19 -2.7(17) . .
C64 C40 C41 C19 -149.3(10) . .
C39 C40 C41 C42 139.8(10) . .
C64 C40 C41 C42 -6.8(11) . .
C19 C41 C42 C43 -1.1(15) . .
C40 C41 C42 C43 -143.5(10) . .
C19 C41 C42 C65 144.3(10) . .
C40 C41 C42 C65 1.9(11) . .
C65 C42 C43 C21 -137.6(11) . .
C41 C42 C43 C21 0.9(16) . .
C65 C42 C43 C44 0.1(15) . .
C41 C42 C43 C44 138.6(10) . .
C20 C21 C43 C42 -1.5(17) . .
C22 C21 C43 C42 142.6(10) . .
C20 C21 C43 C44 -141.7(10) . .
C22 C21 C43 C44 2.5(12) . .
C24 C23 C44 C45 9.6(15) . .
C22 C23 C44 C45 -139.1(9) . .
C24 C23 C44 C43 156.7(9) . .
C22 C23 C44 C43 8.1(11) . .
C42 C43 C44 C45 -1.9(15) . .
C21 C43 C44 C45 140.0(10) . .
C42 C43 C44 C23 -148.5(10) . .
C21 C43 C44 C23 -6.6(12) . .
C23 C44 C45 C46 -11.4(14) . .
C43 C44 C45 C46 -152.8(10) . .
C23 C44 C45 C66 142.8(10) . .
C43 C44 C45 C66 1.3(15) . .
C44 C45 C46 C47 3.6(15) . .
C66 C45 C46 C47 -149.7(11) . .
C44 C45 C46 C69 156.4(10) . .
C66 C45 C46 C69 3.2(15) . .
C45 C46 C47 C24 6.3(17) . .
C69 C46 C47 C24 -146.9(10) . .
C45 C46 C47 C48 143.6(11) . .
C69 C46 C47 C48 -9.6(15) . .
C23 C24 C47 C46 -8.7(16) . .
C25 C24 C47 C46 136.8(11) . .
C23 C24 C47 C48 -152.3(10) . .
C25 C24 C47 C48 -6.8(11) . .
C25 C26 C48 C49 -142.5(11) . .
C27 C26 C48 C49 -1.2(16) . .
C25 C26 C48 C47 3.1(11) . .
C27 C26 C48 C47 144.3(9) . .
C46 C47 C48 C49 8.0(15) . .
C24 C47 C48 C49 151.0(10) . .
C46 C47 C48 C26 -140.7(10) . .
C24 C47 C48 C26 2.3(11) . .
C26 C48 C49 C70 141.8(11) . .
C47 C48 C49 C70 -1.0(16) . .
C26 C48 C49 C50 -6.8(16) . .
C47 C48 C49 C50 -149.6(9) . .
C70 C49 C50 C73 -2.3(15) . .
C48 C49 C50 C73 145.6(10) . .
C70 C49 C50 C51 -143.3(11) . .
C48 C49 C50 C51 4.6(14) . .
C28 C27 C51 C52 9.3(16) . .
C26 C27 C51 C52 -147.9(11) . .
C28 C27 C51 C50 143.2(10) . .
C26 C27 C51 C50 -14.0(13) . .
C73 C50 C51 C27 -138.3(10) . .
C49 C50 C51 C27 6.0(15) . .
C73 C50 C51 C52 1.8(12) . .
C49 C50 C51 C52 146.1(11) . .
C27 C51 C52 C53 -12(2) . .
C50 C51 C52 C53 -153.6(13) . .
C27 C51 C52 C74 137.4(12) . .
C50 C51 C52 C74 -3.8(14) . .
C74 C52 C53 C54 -1(2) . .
C51 C52 C53 C54 146.1(12) . .
C74 C52 C53 C29 -142.9(12) . .
C51 C52 C53 C29 4(2) . .
C30 C29 C53 C52 152.7(13) . .
C28 C29 C53 C52 6.5(15) . .
C30 C29 C53 C54 7.6(12) . .
C28 C29 C53 C54 -138.7(9) . .
C52 C53 C54 C31 -153.4(12) . .
C29 C53 C54 C31 -8.5(11) . .
C52 C53 C54 C55 -7(2) . .
C29 C53 C54 C55 138.2(15) . .
C32 C31 C54 C53 148.1(10) . .
C30 C31 C54 C53 6.1(12) . .
C32 C31 C54 C55 -1.1(19) . .
C30 C31 C54 C55 -143.1(15) . .
C53 C54 C55 C75 9(3) . .
C31 C54 C55 C75 152.3(13) . .
C53 C54 C55 C56 -141.8(13) . .
C31 C54 C55 C56 2(2) . .
C34 C33 C56 C57 -10.4(17) . .
C32 C33 C56 C57 -153.6(10) . .
C34 C33 C56 C55 142.9(16) . .
C32 C33 C56 C55 -0.4(19) . .
C75 C55 C56 C33 -149.6(15) . .
C54 C55 C56 C33 -1(2) . .
C75 C55 C56 C57 1(2) . .
C54 C55 C56 C57 149.9(14) . .
C33 C56 C57 C58 4.5(13) . .
C55 C56 C57 C58 -147.2(14) . .
C33 C56 C57 C77 155.6(10) . .
C55 C56 C57 C77 3.8(17) . .
C56 C57 C58 C35 3.7(14) . .
C77 C57 C58 C35 -147.7(9) . .
C56 C57 C58 C59 142.7(10) . .
C77 C57 C58 C59 -8.7(14) . .
C34 C35 C58 C57 -7.1(16) . .
C36 C35 C58 C57 139.3(9) . .
C34 C35 C58 C59 -151.9(11) . .
C36 C35 C58 C59 -5.5(10) . .
C36 C37 C59 C60 -144.6(10) . .
C38 C37 C59 C60 7.1(14) . .
C36 C37 C59 C58 -1.6(9) . .
C38 C37 C59 C58 150.1(7) . .
C57 C58 C59 C37 -139.3(10) . .
C35 C58 C59 C37 4.4(10) . .
C57 C58 C59 C60 7.5(15) . .
C35 C58 C59 C60 151.2(10) . .
C37 C59 C60 C78 138.7(12) . .
C58 C59 C60 C78 -1.1(17) . .
C37 C59 C60 C61 -10.7(16) . .
C58 C59 C60 C61 -150.4(10) . .
C78 C60 C61 C81 -5.0(16) . .
C59 C60 C61 C81 145.3(10) . .
C78 C60 C61 C62 -146.3(10) . .
C59 C60 C61 C62 4.0(15) . .
C39 C38 C62 C63 5.6(11) . .
C37 C38 C62 C63 -148.1(7) . .
C39 C38 C62 C61 143.8(9) . .
C37 C38 C62 C61 -9.9(11) . .
C81 C61 C62 C38 -139.8(8) . .
C60 C61 C62 C38 6.1(14) . .
C81 C61 C62 C63 3.6(9) . .
C60 C61 C62 C63 149.5(9) . .
C38 C62 C63 C64 -7.5(12) . .
C61 C62 C63 C64 -151.7(8) . .
C38 C62 C63 C82 139.1(7) . .
C61 C62 C63 C82 -5.1(8) . .
C62 C63 C64 C65 142.0(9) . .
C82 C63 C64 C65 -0.7(14) . .
C62 C63 C64 C40 1.0(13) . .
C82 C63 C64 C40 -141.7(9) . .
C41 C40 C64 C63 154.9(9) . .
C39 C40 C64 C63 7.2(14) . .
C41 C40 C64 C65 9.6(12) . .
C39 C40 C64 C65 -138.0(10) . .
C63 C64 C65 C66 -8.3(15) . .
C40 C64 C65 C66 135.6(10) . .
C63 C64 C65 C42 -152.5(9) . .
C40 C64 C65 C42 -8.6(12) . .
C43 C42 C65 C64 147.3(11) . .
C41 C42 C65 C64 4.2(11) . .
C43 C42 C65 C66 2.2(15) . .
C41 C42 C65 C66 -140.9(9) . .
C64 C65 C66 C67 11.5(14) . .
C42 C65 C66 C67 152.2(9) . .
C64 C65 C66 C45 -143.4(10) . .
C42 C65 C66 C45 -2.6(14) . .
C44 C45 C66 C65 1.0(14) . .
C46 C45 C66 C65 153.4(10) . .
C44 C45 C66 C67 -152.9(9) . .
C46 C45 C66 C67 -0.4(14) . .
C65 C66 C67 C82 -6.2(13) . .
C45 C66 C67 C82 148.2(9) . .
C65 C66 C67 C68 -157.2(8) . .
C45 C66 C67 C68 -2.8(12) . .
C82 C67 C68 C69 -149.4(8) . .
C66 C67 C68 C69 3.4(12) . .
C82 C67 C68 C83 -5.1(11) . .
C66 C67 C68 C83 147.7(8) . .
C67 C68 C69 C70 148.7(10) . .
C83 C68 C69 C70 0.5(10) . .
C67 C68 C69 C46 -0.6(13) . .
C83 C68 C69 C46 -148.8(9) . .
C47 C46 C69 C70 4.6(12) . .
C45 C46 C69 C70 -149.3(12) . .
C47 C46 C69 C68 151.2(9) . .
C45 C46 C69 C68 -2.7(14) . .
C68 C69 C70 C49 -146.7(11) . .
C46 C69 C70 C49 2.1(14) . .
C68 C69 C70 C71 -1.1(12) . .
C46 C69 C70 C71 147.7(11) . .
C48 C49 C70 C69 -3.8(18) . .
C50 C49 C70 C69 141.8(11) . .
C48 C49 C70 C71 -144.9(12) . .
C50 C49 C70 C71 0.7(17) . .
C69 C70 C71 C72 -144.2(9) . .
C49 C70 C71 C72 2.6(16) . .
C69 C70 C71 C83 1.2(12) . .
C49 C70 C71 C83 148.0(11) . .
C83 C71 C72 C84 4.6(15) . .
C70 C71 C72 C84 145.5(10) . .
C83 C71 C72 C73 -144.9(10) . .
C70 C71 C72 C73 -4.0(14) . .
C49 C50 C73 C74 -145.5(9) . .
C51 C50 C73 C74 0.8(11) . .
C49 C50 C73 C72 0.8(14) . .
C51 C50 C73 C72 147.2(9) . .
C84 C72 C73 C74 -2.9(14) . .
C71 C72 C73 C74 146.3(9) . .
C84 C72 C73 C50 -146.9(10) . .
C71 C72 C73 C50 2.3(14) . .
C50 C73 C74 C75 142.5(10) . .
C72 C73 C74 C75 -5.4(15) . .
C50 C73 C74 C52 -3.1(12) . .
C72 C73 C74 C52 -151.1(11) . .
C53 C52 C74 C75 6(2) . .
C51 C52 C74 C75 -143.8(10) . .
C53 C52 C74 C73 154.2(13) . .
C51 C52 C74 C73 4.4(15) . .
C73 C74 C75 C76 7.9(14) . .
C52 C74 C75 C76 149.3(11) . .
C73 C74 C75 C55 -145.0(15) . .
C52 C74 C75 C55 -3.6(18) . .
C54 C55 C75 C74 -3(2) . .
C56 C55 C75 C74 147.4(13) . .
C54 C55 C75 C76 -156.7(14) . .
C56 C55 C75 C76 -6(2) . .
C74 C75 C76 C77 -148.7(11) . .
C55 C75 C76 C77 6.0(18) . .
C74 C75 C76 C84 -2.3(13) . .
C55 C75 C76 C84 152.4(13) . .
C75 C76 C77 C78 147.7(11) . .
C84 C76 C77 C78 -1.6(11) . .
C75 C76 C77 C57 -0.9(16) . .
C84 C76 C77 C57 -150.1(9) . .
C58 C57 C77 C78 3.9(14) . .
C56 C57 C77 C78 -148.5(10) . .
C58 C57 C77 C76 148.2(10) . .
C56 C57 C77 C76 -4.2(13) . .
C76 C77 C78 C60 -144.4(11) . .
C57 C77 C78 C60 2.2(16) . .
C76 C77 C78 C79 1.1(12) . .
C57 C77 C78 C79 147.7(9) . .
C59 C60 C78 C77 -3.5(18) . .
C61 C60 C78 C77 144.5(11) . .
C59 C60 C78 C79 -144.8(11) . .
C61 C60 C78 C79 3.2(16) . .
C77 C78 C79 C80 -143.9(10) . .
C60 C78 C79 C80 1.4(15) . .
C77 C78 C79 C84 -0.1(12) . .
C60 C78 C79 C84 145.2(11) . .
C84 C79 C80 C83 4.4(15) . .
C78 C79 C80 C83 143.0(10) . .
C84 C79 C80 C81 -143.0(11) . .
C78 C79 C80 C81 -4.5(14) . .
C83 C80 C81 C82 -1.6(13) . .
C79 C80 C81 C82 146.3(9) . .
C83 C80 C81 C61 -145.3(9) . .
C79 C80 C81 C61 2.7(14) . .
C60 C61 C81 C82 -145.9(10) . .
C62 C61 C81 C82 -0.7(10) . .
C60 C61 C81 C80 2.1(15) . .
C62 C61 C81 C80 147.3(9) . .
C68 C67 C82 C81 9.0(12) . .
C66 C67 C82 C81 -142.3(10) . .
C68 C67 C82 C63 149.3(8) . .
C66 C67 C82 C63 -2.0(12) . .
C80 C81 C82 C67 -5.9(13) . .
C61 C81 C82 C67 141.0(9) . .
C80 C81 C82 C63 -149.4(8) . .
C61 C81 C82 C63 -2.4(10) . .
C64 C63 C82 C67 5.7(12) . .
C62 C63 C82 C67 -141.2(8) . .
C64 C63 C82 C81 151.7(8) . .
C62 C63 C82 C81 4.8(9) . .
C81 C80 C83 C71 148.4(10) . .
C79 C80 C83 C71 -0.7(15) . .
C81 C80 C83 C68 5.3(14) . .
C79 C80 C83 C68 -143.8(9) . .
C72 C71 C83 C80 -3.9(16) . .
C70 C71 C83 C80 -149.1(10) . .
C72 C71 C83 C68 144.3(9) . .
C70 C71 C83 C68 -0.9(11) . .
C69 C68 C83 C80 148.1(9) . .
C67 C68 C83 C80 -2.0(13) . .
C69 C68 C83 C71 0.3(9) . .
C67 C68 C83 C71 -149.8(8) . .
C71 C72 C84 C79 -0.8(15) . .
C73 C72 C84 C79 148.5(10) . .
C71 C72 C84 C76 -141.2(10) . .
C73 C72 C84 C76 8.2(14) . .
C80 C79 C84 C72 -3.8(15) . .
C78 C79 C84 C72 -146.6(10) . .
C80 C79 C84 C76 142.1(10) . .
C78 C79 C84 C76 -0.8(11) . .
C77 C76 C84 C72 146.9(10) . .
C75 C76 C84 C72 -5.6(14) . .
C77 C76 C84 C79 1.4(11) . .
C75 C76 C84 C79 -151.1(9) . .
N3 Ni1 N1 C86 87.9(3) . .
N2 Ni1 N1 C86 176.7(3) 6 .
N2 Ni1 N1 C86 -0.9(3) . .
N3 Ni1 N1 C86 -87.9(3) . 6
N2 Ni1 N1 C86 0.9(3) 6 6
N2 Ni1 N1 C86 -176.7(3) . 6
N3 Ni1 N2 C91 0.5(2) . .
N2 Ni1 N2 C91 89(3) 6 .
N1 Ni1 N2 C91 178.3(2) . .
N3 Ni1 N2 C88 -177.8(2) . .
N2 Ni1 N2 C88 -89(3) 6 .
N1 Ni1 N2 C88 0.0(2) . .
N2 Ni1 N3 C93 -177.7(3) 6 .
N2 Ni1 N3 C93 -0.1(3) . .
N1 Ni1 N3 C93 -88.9(3) . .
N2 Ni1 N3 C93 0.1(3) 6 6
N2 Ni1 N3 C93 177.7(3) . 6
N1 Ni1 N3 C93 88.9(3) . 6
C86 N1 C86 C87 178.76(18) 6 .
Ni1 N1 C86 C87 2.2(5) . .
C86 N1 C86 C85 -0.1(4) 6 .
Ni1 N1 C86 C85 -176.6(2) . .
C85 C85 C86 C87 -178.8(2) 6 .
C95 C85 C86 C87 -2.6(4) . .
C85 C85 C86 N1 0.1(2) 6 .
C95 C85 C86 N1 176.3(3) . .
N1 C86 C87 C88 -2.5(5) . .
C85 C86 C87 C88 176.3(3) . .
C86 C87 C88 N2 1.5(5) . .
C86 C87 C88 C89 -177.0(3) . .
C91 N2 C88 C87 -178.9(3) . .
Ni1 N2 C88 C87 -0.3(4) . .
C91 N2 C88 C89 -0.3(3) . .
Ni1 N2 C88 C89 178.3(2) . .
C87 C88 C89 C90 178.6(3) . .
N2 C88 C89 C90 -0.1(4) . .
C87 C88 C89 C97 0.6(5) . .
N2 C88 C89 C97 -178.0(3) . .
C88 C89 C90 C91 0.4(4) . .
C97 C89 C90 C91 178.2(3) . .
C88 C89 C90 C99 -176.9(4) . .
C97 C89 C90 C99 0.9(6) . .
C88 N2 C91 C92 179.1(3) . .
Ni1 N2 C91 C92 0.5(4) . .
C88 N2 C91 C90 0.6(3) . .
Ni1 N2 C91 C90 -178.0(2) . .
C89 C90 C91 N2 -0.7(4) . .
C99 C90 C91 N2 176.8(3) . .
C89 C90 C91 C92 -179.2(3) . .
C99 C90 C91 C92 -1.8(5) . .
N2 C91 C92 C93 -2.2(5) . .
C90 C91 C92 C93 176.2(3) . .
C91 C92 C93 N3 2.7(5) . .
C91 C92 C93 C94 -174.9(3) . .
C93 N3 C93 C92 -179.55(19) 6 .
Ni1 N3 C93 C92 -1.4(5) . .
C93 N3 C93 C94 -1.8(4) 6 .
Ni1 N3 C93 C94 176.4(2) . .
C92 C93 C94 C94 179.0(2) . 6
N3 C93 C94 C94 1.1(3) . 6
C92 C93 C94 C101 2.4(5) . .
N3 C93 C94 C101 -175.5(3) . .
C85 C85 C95 C96 94.8(3) 6 .
C86 C85 C95 C96 -80.5(4) . .
C90 C89 C97 C98 -99.4(4) . .
C88 C89 C97 C98 78.0(5) . .
C89 C90 C99 C100 100.0(5) . .
C91 C90 C99 C100 -76.9(5) . .
C94 C94 C101 C102 -101.0(3) 6 .
C93 C94 C101 C102 74.8(4) . .
C110 C105 C106 C107 0.000(4) . .
C105 C106 C107 C108 0.000(4) . .
C106 C107 C108 C109 0.000(4) . .
C107 C108 C109 C110 0.000(8) . .
C108 C109 C110 C105 0.000(7) . .
C106 C105 C110 C109 0.000(6) . .
